data_1557974
loop_
_publ_author_name
'Leftwich, K.'
'Bish, D. L.'
'Chen, C. H.'

_publ_section_title
;
 Crystal structure and hydration/dehydration behavior of
 Na2Mg(SO4)2*16H2O: A new hydrate phase observed under Mars-relevant
 conditions
;
_journal_name_full 'American Mineralogist'
_journal_page_first 1772
_journal_page_last 1778
_journal_paper_doi 10.2138/am.2013.4509
_journal_volume 98
_journal_year 2013
_amcsd_formula_title Na2Mg(SO4)2*16H2O
_chemical_compound_source Synthetic
_chemical_formula_sum 'H32 Mg Na2 O24 S2'
_chemical_name_common Na2Mg(SO4)2*16H2O
_chemical_name_mineral Na2Mg(SO4)2*16H2O
_space_group_IT_number 2
_space_group_name_Hall '-P 1'
_space_group_name_H-M_alt 'P -1'
_cell_angle_alpha 87.456(15)
_cell_angle_beta 79.682(15)
_cell_angle_gamma 65.847(13)
_cell_formula_units_Z 1
_cell_length_a 6.5590(12)
_cell_length_b 6.6277(14)
_cell_length_c 14.441(3)
_cell_volume 563.3(2)
_diffrn_ambient_pressure 100
_diffrn_ambient_temperature 298
_cod_data_source_file Na2MgS2O8-16H2O.cif
_cod_data_source_block Na2MgS2O8-16H2O
_cod_original_formula_sum 'Na2 Mg1 S2 O24 H32'
_cod_database_code 1557974
_database_code_amcsd 0020105

loop_
_space_group_symop_id
_space_group_symop_operation_xyz
1 x,y,z
2 -x,-y,-z

loop_
_atom_site_label
_atom_site_occupancy
_atom_site_fract_x
_atom_site_fract_y
_atom_site_fract_z
_atom_site_adp_type
_atom_site_U_iso_or_equiv
_atom_site_type_symbol
Na 1.0 0.2484(2) 0.9483(2) 0.04994(7) Uiso 0.017000 Na
Mg 1.0 0.000000 0.000000 0.500000 Uiso 0.014000 Mg
S 1.0 0.76110(10) 0.60750(10) 0.25526(4) Uiso 0.012000 S
O1 1.0 0.7023(3) 0.8471(3) 0.24670(10) Uiso 0.017000 O
O2 1.0 0.6359(3) 0.5698(3) 0.34490(10) Uiso 0.018000 O
O3 1.0 0.0080(3) 0.4899(3) 0.25370(10) Uiso 0.017000 O
O4 1.0 0.6996(3) 0.5250(3) 0.17570(10) Uiso 0.019000 O
O5 1.0 0.3213(3) 0.9745(3) 0.44640(10) Uiso 0.019000 O
O6 1.0 -0.0307(3) 0.9505(3) 0.36230(10) Uiso 0.021000 O
O7 1.0 0.1216(3) 0.6675(3) 0.52020(10) Uiso 0.019000 O
O8 1.0 0.2930(3) 0.5923(3) 0.11410(10) Uiso 0.019000 O
O9 1.0 0.3324(3) 0.2516(3) -0.00480(10) Uiso 0.021000 O
O10 1.0 0.1614(3) 0.9057(3) -0.10040(10) Uiso 0.019000 O
O11 1.0 0.2517(3) 0.0390(3) 0.21020(10) Uiso 0.019000 O
O12 1.0 0.3352(3) 0.3641(3) 0.37090(10) Uiso 0.022000 O
H1 1.0 0.288(7) 0.351(5) -0.057(2) Uiso 0.050000 H
H2 1.0 0.398(4) 0.994(6) 0.230(3) Uiso 0.050000 H
H3 1.0 0.202(6) 0.603(6) 0.572(2) Uiso 0.050000 H
H4 1.0 0.204(7) 0.989(6) -0.151(2) Uiso 0.050000 H
H5 1.0 0.446(5) 0.844(4) 0.415(2) Uiso 0.050000 H
H6 1.0 0.425(4) 0.562(6) 0.142(2) Uiso 0.050000 H
H7 1.0 0.286(7) 0.377(4) 0.039(2) Uiso 0.050000 H
H8 1.0 -0.154(5) 0.948(7) 0.335(3) Uiso 0.050000 H
H9 1.0 0.457(5) 0.409(6) 0.347(3) Uiso 0.050000 H
H10 1.0 0.224(5) 0.428(6) 0.331(2) Uiso 0.050000 H
H11 1.0 0.347(7) 0.100(4) 0.419(3) Uiso 0.050000 H
H12 1.0 0.070(5) 0.966(6) 0.308(2) Uiso 0.050000 H
H13 1.0 0.188(5) 0.581(7) 0.167(2) Uiso 0.050000 H
H14 1.0 0.202(6) 0.564(5) 0.467(2) Uiso 0.050000 H
H15 1.0 0.175(6) 0.198(3) 0.224(3) Uiso 0.050000 H
H16 1.0 0.198(7) 0.767(4) -0.131(2) Uiso 0.050000 H

loop_
_cod_related_entry_id
_cod_related_entry_database
_cod_related_entry_code
1 AMCSD 0020105
